data_4126049
loop_
_publ_author_name
'Zhang, Shaoguang'
'Appel, Aaron M.'
'Bullock, R. Morris'

_publ_section_title
;
 Reversible Heterolytic Cleavage of the H-H Bond by Molybdenum Complexes:
 Controlling the Dynamics of Exchange Between Proton and Hydride.
;
_journal_issue 21
_journal_name_full 'Journal of the American Chemical Society'
_journal_page_first 7376
_journal_page_last 7387
_journal_paper_doi 10.1021/jacs.7b03053
_journal_volume 139
_journal_year 2017
_chemical_formula_moiety 'C30 H41 Cl Mo N2 O P2, 2(C H2 Cl2)'
_chemical_formula_sum 'C32 H45 Cl5 Mo N2 O P2'
_chemical_formula_weight 808.83
_chemical_name_systematic
;
 ?
;
_space_group_crystal_system monoclinic
_space_group_IT_number 14
_space_group_name_Hall '-P 2yn'
_space_group_name_H-M_alt 'P 1 21/n 1'
_symmetry_space_group_name_Hall '-P 2yn'
_symmetry_space_group_name_H-M 'P 1 21/n 1'
_atom_sites_solution_hydrogens geom
_atom_sites_solution_primary direct
_audit_creation_date 2015-04-24
_audit_creation_method
;
Olex2 1.2
(compiled 2015.01.26 svn.r3150 for OlexSys, GUI svn.r4998)
;
_cell_angle_alpha 90
_cell_angle_beta 102.365(3)
_cell_angle_gamma 90
_cell_formula_units_Z 4
_cell_length_a 12.0391(7)
_cell_length_b 14.0027(8)
_cell_length_c 21.2754(12)
_cell_measurement_reflns_used 9926
_cell_measurement_temperature 100
_cell_measurement_theta_max 27.713
_cell_measurement_theta_min 2.263
_cell_volume 3503.4(3)
_computing_cell_refinement 'SAINT v8.34A (Bruker, 2013)'
_computing_data_reduction 'SAINT v8.34A (Bruker, 2013)'
_computing_molecular_graphics 'Olex2 (Dolomanov et al., 2009)'
_computing_publication_material 'Olex2 (Dolomanov et al., 2009)'
_computing_structure_refinement 'ShelXL (Sheldrick, 2008)'
_computing_structure_solution 'SIR2004 (Burla et al., 2007)'
_diffrn_ambient_temperature 100
_diffrn_measured_fraction_theta_full 0.999
_diffrn_measured_fraction_theta_max 0.989
_diffrn_measurement_device_type 'Bruker APEX-II CCD'
_diffrn_measurement_method '\f and \w scans'
_diffrn_radiation_type MoK\a
_diffrn_radiation_wavelength 0.71073
_diffrn_reflns_av_R_equivalents 0.0565
_diffrn_reflns_av_unetI/netI 0.0499
_diffrn_reflns_Laue_measured_fraction_full 0.999
_diffrn_reflns_Laue_measured_fraction_max 0.989
_diffrn_reflns_limit_h_max 15
_diffrn_reflns_limit_h_min -15
_diffrn_reflns_limit_k_max 18
_diffrn_reflns_limit_k_min -18
_diffrn_reflns_limit_l_max 26
_diffrn_reflns_limit_l_min -28
_diffrn_reflns_number 49016
_diffrn_reflns_point_group_measured_fraction_full 0.999
_diffrn_reflns_point_group_measured_fraction_max 0.989
_diffrn_reflns_theta_full 25.242
_diffrn_reflns_theta_max 28.029
_diffrn_reflns_theta_min 1.960
_diffrn_standards_number 0
_exptl_absorpt_coefficient_mu 0.877
_exptl_absorpt_correction_T_max 0.7456
_exptl_absorpt_correction_T_min 0.6688
_exptl_absorpt_correction_type multi-scan
_exptl_absorpt_process_details
'SADABS-2014/5 (Bruker,2014/5) was used for absorption correction. wR2(int) was 0.0582 before and 0.0501 after correction. The Ratio of minimum to maximum transmission is 0.8970. The \l/2 correction factor is 0.00150.'
_exptl_crystal_colour 'clear light red'
_exptl_crystal_colour_lustre clear
_exptl_crystal_colour_modifier light
_exptl_crystal_colour_primary red
_exptl_crystal_density_diffrn 1.533
_exptl_crystal_description block
_exptl_crystal_F_000 1664
_exptl_crystal_size_max 0.374
_exptl_crystal_size_mid 0.198
_exptl_crystal_size_min 0.176
_refine_diff_density_max 1.601
_refine_diff_density_min -2.852
_refine_diff_density_rms 0.174
_refine_ls_extinction_method none
_refine_ls_goodness_of_fit_ref 1.036
_refine_ls_hydrogen_treatment constr
_refine_ls_matrix_type full
_refine_ls_number_parameters 418
_refine_ls_number_reflns 8395
_refine_ls_number_restraints 0
_refine_ls_restrained_S_all 1.036
_refine_ls_R_factor_all 0.0836
_refine_ls_R_factor_gt 0.0643
_refine_ls_shift/su_max 0.000
_refine_ls_shift/su_mean 0.000
_refine_ls_structure_factor_coef Fsqd
_refine_ls_weighting_details 'w=1/[\s^2^(Fo^2^)+(0.0905P)^2^+24.1748P] where P=(Fo^2^+2Fc^2^)/3'
_refine_ls_weighting_scheme calc
_refine_ls_wR_factor_gt 0.1723
_refine_ls_wR_factor_ref 0.1854
_reflns_Friedel_coverage 0.000
_reflns_number_gt 6611
_reflns_number_total 8395
_reflns_threshold_expression 'I > 2\s(I)'
_cod_data_source_file ja7b03053_si_002.cif
_cod_data_source_block tBuPhMoCl
_cod_depositor_comments 'Adding full bibliography for 4126047--4126059.cif.'
_cod_database_code 4126049
_shelxl_version_number 2013-4
_shelx_space_group_comment
;
The symmetry employed for this shelxl refinement is uniquely defined
by the following loop, which should always be used as a source of
symmetry information in preference to the above space-group names.
They are only intended as comments.
;
_shelx_estimated_absorpt_t_max 0.861
_shelx_estimated_absorpt_t_min 0.735
_olex2_refinement_description
;
1. Fixed Uiso
 At 1.2 times of:
  All C(H) groups, All C(H,H) groups, All C(H,H,H,H) groups
 At 1.5 times of:
  All C(H,H,H) groups
2. Uiso/Uaniso restraints and constraints
Uanis(Cl5) = Uanis(Cl5A)
3. Others
 Sof(Cl2A)=1-FVAR(1)
 Sof(Cl2)=FVAR(1)
 Sof(Cl3)=1-FVAR(2)
 Sof(Cl3A)=FVAR(2)
 Sof(H31C)=Sof(H31D)=Sof(Cl5A)=1-FVAR(3)
 Sof(Cl5)=Sof(H31A)=Sof(H31B)=FVAR(3)
4.a Secondary CH2 refined with riding coordinates:
 C4(H4A,H4B), C5(H5A,H5B), C2(H2A,H2B), C3(H3A,H3B), C32(H32A,H32B), C31(H31A,
 H31B), C31(H31C,H31D)
4.b Aromatic/amide H refined with riding coordinates:
 C15(H15), C14(H14), C13(H13), C12(H12), C11(H11), C17(H17), C18(H18),
 C19(H19), C20(H20), C21(H21), C26(H26), C27(H27), C28(H28), C29(H29), C30(H30)
4.c Idealised Me refined as rotating group:
 C7(H7A,H7B,H7C), C9(H9A,H9B,H9C), C8(H8A,H8B,H8C), C23(H23A,H23B,H23C),
 C24(H24A,H24B,H24C), C25(H25A,H25B,H25C)
;
_olex2_submission_special_instructions 'No special instructions were received'

loop_
_space_group_symop_operation_xyz
'x, y, z'
'-x+1/2, y+1/2, -z+1/2'
'-x, -y, -z'
'x-1/2, -y-1/2, z-1/2'

loop_
_atom_site_label
_atom_site_type_symbol
_atom_site_fract_x
_atom_site_fract_y
_atom_site_fract_z
_atom_site_U_iso_or_equiv
_atom_site_adp_type
_atom_site_occupancy
_atom_site_site_symmetry_order
_atom_site_calc_flag
_atom_site_refinement_flags_posn
_atom_site_refinement_flags_occupancy
_atom_site_disorder_assembly
_atom_site_disorder_group
Mo1 Mo 0.42479(3) 0.16124(3) 0.17900(2) 0.01153(12) Uani 1 1 d . . . .
P2 P 0.58859(10) 0.09256(8) 0.25731(5) 0.0099(2) Uani 1 1 d . . . .
P1 P 0.35378(10) 0.12750(8) 0.27655(5) 0.0096(2) Uani 1 1 d . . . .
Cl1 Cl 0.51320(11) 0.07751(9) 0.09671(6) 0.0205(3) Uani 1 1 d . . . .
Cl5 Cl 0.9003(4) 0.1029(3) 0.47084(18) 0.0807(10) Uani 0.721(5) 1 d . P A 1
Cl4 Cl 0.7289(4) -0.0368(3) 0.46894(16) 0.1108(12) Uani 1 1 d . . . .
N1 N 0.5369(3) 0.2319(3) 0.34158(18) 0.0116(7) Uani 1 1 d . . . .
Cl3A Cl 0.2001(14) 0.2857(9) 0.4837(5) 0.0510(19) Uani 0.80(6) 1 d . P B 1
Cl2 Cl -0.0292(14) 0.3024(15) 0.3869(11) 0.024(4) Uani 0.32(11) 1 d . P B 2
C6 C 0.7352(4) 0.0740(3) 0.2399(2) 0.0131(9) Uani 1 1 d . . . .
C7 C 0.7610(4) 0.1612(4) 0.2008(3) 0.0191(10) Uani 1 1 d . . . .
H7A H 0.7037 0.1654 0.1605 0.029 Uiso 1 1 calc GR . . .
H7B H 0.8366 0.1539 0.1911 0.029 Uiso 1 1 calc GR . . .
H7C H 0.7590 0.2195 0.2259 0.029 Uiso 1 1 calc GR . . .
C9 C 0.7384(4) -0.0186(4) 0.2009(2) 0.0175(10) Uani 1 1 d . . . .
H9A H 0.7310 -0.0740 0.2279 0.026 Uiso 1 1 calc GR . . .
H9B H 0.8109 -0.0224 0.1870 0.026 Uiso 1 1 calc GR . . .
H9C H 0.6756 -0.0183 0.1631 0.026 Uiso 1 1 calc GR . . .
C8 C 0.8278(4) 0.0660(4) 0.3022(2) 0.0161(9) Uani 1 1 d . . . .
H8A H 0.8360 0.1276 0.3246 0.024 Uiso 1 1 calc GR . . .
H8B H 0.9004 0.0484 0.2915 0.024 Uiso 1 1 calc GR . . .
H8C H 0.8060 0.0170 0.3301 0.024 Uiso 1 1 calc GR . . .
C4 C 0.6265(4) 0.1677(3) 0.3314(2) 0.0122(9) Uani 1 1 d . . . .
H4A H 0.6472 0.1250 0.3692 0.015 Uiso 1 1 calc R . . .
H4B H 0.6945 0.2061 0.3291 0.015 Uiso 1 1 calc R . . .
C10 C 0.5732(4) 0.3121(3) 0.3821(2) 0.0118(9) Uani 1 1 d . . . .
C15 C 0.6829(4) 0.3212(3) 0.4192(2) 0.0126(9) Uani 1 1 d . . . .
H15 H 0.7364 0.2714 0.4189 0.015 Uiso 1 1 calc R . . .
C14 C 0.7154(4) 0.4025(4) 0.4570(2) 0.0166(10) Uani 1 1 d . . . .
H14 H 0.7909 0.4077 0.4816 0.020 Uiso 1 1 calc R . . .
C13 C 0.6382(4) 0.4755(4) 0.4585(2) 0.0173(10) Uani 1 1 d . . . .
H13 H 0.6599 0.5303 0.4845 0.021 Uiso 1 1 calc R . . .
C12 C 0.5283(4) 0.4672(3) 0.4215(2) 0.0152(9) Uani 1 1 d . . . .
H12 H 0.4747 0.5168 0.4222 0.018 Uiso 1 1 calc R . . .
C11 C 0.4965(4) 0.3873(3) 0.3837(2) 0.0129(9) Uani 1 1 d . . . .
H11 H 0.4215 0.3831 0.3584 0.015 Uiso 1 1 calc R . . .
C5 C 0.4349(4) 0.1836(3) 0.3518(2) 0.0124(9) Uani 1 1 d . . . .
H5A H 0.3857 0.2304 0.3677 0.015 Uiso 1 1 calc R . . .
H5B H 0.4569 0.1339 0.3852 0.015 Uiso 1 1 calc R . . .
C2 C 0.3703(4) -0.0010(3) 0.2978(2) 0.0120(9) Uani 1 1 d . . . .
H2A H 0.3165 -0.0181 0.3253 0.014 Uiso 1 1 calc R . . .
H2B H 0.3507 -0.0397 0.2580 0.014 Uiso 1 1 calc R . . .
N2 N 0.4866(3) -0.0243(3) 0.33195(18) 0.0118(8) Uani 1 1 d . . . .
C16 C 0.4909(4) -0.1018(3) 0.3764(2) 0.0109(8) Uani 1 1 d . . . .
C17 C 0.4397(4) -0.0894(3) 0.4292(2) 0.0140(9) Uani 1 1 d . . . .
H17 H 0.4050 -0.0301 0.4352 0.017 Uiso 1 1 calc R . . .
C18 C 0.4395(4) -0.1628(4) 0.4726(2) 0.0173(10) Uani 1 1 d . . . .
H18 H 0.4034 -0.1542 0.5078 0.021 Uiso 1 1 calc R . . .
C19 C 0.4921(5) -0.2499(4) 0.4649(2) 0.0201(10) Uani 1 1 d . . . .
H19 H 0.4914 -0.3006 0.4945 0.024 Uiso 1 1 calc R . . .
C20 C 0.5452(4) -0.2614(4) 0.4139(2) 0.0182(10) Uani 1 1 d . . . .
H20 H 0.5827 -0.3197 0.4091 0.022 Uiso 1 1 calc R . . .
C21 C 0.5440(4) -0.1883(3) 0.3697(2) 0.0138(9) Uani 1 1 d . . . .
H21 H 0.5799 -0.1975 0.3345 0.017 Uiso 1 1 calc R . . .
C3 C 0.5680(4) -0.0270(3) 0.2906(2) 0.0107(8) Uani 1 1 d . . . .
H3A H 0.5409 -0.0721 0.2547 0.013 Uiso 1 1 calc R . . .
H3B H 0.6419 -0.0509 0.3155 0.013 Uiso 1 1 calc R . . .
C22 C 0.2012(4) 0.1489(3) 0.2838(2) 0.0147(9) Uani 1 1 d . . . .
C23 C 0.1746(4) 0.2566(3) 0.2813(3) 0.0184(10) Uani 1 1 d . . . .
H23A H 0.2252 0.2888 0.3172 0.028 Uiso 1 1 calc GR . . .
H23B H 0.0954 0.2664 0.2844 0.028 Uiso 1 1 calc GR . . .
H23C H 0.1862 0.2831 0.2405 0.028 Uiso 1 1 calc GR . . .
C24 C 0.1219(4) 0.0991(4) 0.2274(2) 0.0196(10) Uani 1 1 d . . . .
H24A H 0.1360 0.1239 0.1868 0.029 Uiso 1 1 calc GR . . .
H24B H 0.0427 0.1114 0.2296 0.029 Uiso 1 1 calc GR . . .
H24C H 0.1363 0.0302 0.2298 0.029 Uiso 1 1 calc GR . . .
C25 C 0.1795(4) 0.1087(4) 0.3472(2) 0.0189(10) Uani 1 1 d . . . .
H25A H 0.1769 0.0388 0.3450 0.028 Uiso 1 1 calc GR . . .
H25B H 0.1067 0.1329 0.3542 0.028 Uiso 1 1 calc GR . . .
H25C H 0.2408 0.1288 0.3828 0.028 Uiso 1 1 calc GR . . .
C26 C 0.3621(5) 0.2711(4) 0.0994(3) 0.0243(11) Uani 1 1 d . . . .
H26 H 0.3279 0.2494 0.0574 0.029 Uiso 1 1 calc R . . .
C27 C 0.3055(5) 0.2888(4) 0.1499(2) 0.0206(11) Uani 1 1 d . . . .
H27 H 0.2263 0.2823 0.1479 0.025 Uiso 1 1 calc R . . .
C28 C 0.3885(5) 0.3181(3) 0.2043(3) 0.0199(10) Uani 1 1 d . . . .
H28 H 0.3745 0.3329 0.2455 0.024 Uiso 1 1 calc R . . .
C29 C 0.4960(5) 0.3218(4) 0.1871(3) 0.0237(11) Uani 1 1 d . . . .
H29 H 0.5659 0.3409 0.2140 0.028 Uiso 1 1 calc R . . .
C30 C 0.4798(5) 0.2918(4) 0.1226(3) 0.0272(12) Uani 1 1 d . . . .
H30 H 0.5375 0.2863 0.0986 0.033 Uiso 1 1 calc R . . .
C1 C 0.3184(4) 0.0582(4) 0.1483(2) 0.0176(10) Uani 1 1 d . . . .
O1 O 0.2565(3) -0.0025(3) 0.12748(18) 0.0238(8) Uani 1 1 d . . . .
C32 C 0.0805(5) 0.3552(4) 0.4499(3) 0.0257(12) Uani 1 1 d . . . .
H32A H 0.1246 0.4028 0.4310 0.031 Uiso 1 1 calc R . B 2
H32B H 0.0449 0.3880 0.4819 0.031 Uiso 1 1 calc R . B 2
Cl2A Cl -0.0273(7) 0.286(2) 0.404(2) 0.046(5) Uani 0.68(11) 1 d . P B 1
Cl3 Cl 0.170(3) 0.264(2) 0.4872(8) 0.023(6) Uani 0.20(6) 1 d . P B 2
C31 C 0.8378(10) 0.0219(7) 0.5055(7) 0.097(4) Uani 1 1 d . . . .
H31A H 0.8967 -0.0259 0.5234 0.116 Uiso 0.721(5) 1 calc R P A 1
H31B H 0.8158 0.0533 0.5427 0.116 Uiso 0.721(5) 1 calc R P A 1
H31C H 0.8414 0.0211 0.5524 0.116 Uiso 0.279(5) 1 calc R P A 2
H31D H 0.8317 0.0892 0.4909 0.116 Uiso 0.279(5) 1 calc R P A 2
Cl5A Cl 0.9567(9) -0.0275(8) 0.4900(5) 0.0807(10) Uani 0.279(5) 1 d . P A 2

loop_
_atom_site_aniso_label
_atom_site_aniso_U_11
_atom_site_aniso_U_22
_atom_site_aniso_U_33
_atom_site_aniso_U_23
_atom_site_aniso_U_13
_atom_site_aniso_U_12
Mo1 0.0133(2) 0.0089(2) 0.0110(2) 0.00158(14) -0.00042(14) 0.00005(14)
P2 0.0099(5) 0.0081(5) 0.0115(5) 0.0006(4) 0.0016(4) 0.0000(4)
P1 0.0081(5) 0.0066(5) 0.0130(5) 0.0002(4) -0.0003(4) 0.0005(4)
Cl1 0.0223(6) 0.0233(6) 0.0160(5) -0.0012(4) 0.0046(4) -0.0016(5)
Cl5 0.095(3) 0.079(2) 0.068(2) -0.0030(17) 0.0179(18) -0.0011(19)
Cl4 0.157(3) 0.087(2) 0.082(2) -0.0013(17) 0.010(2) 0.008(2)
N1 0.0088(18) 0.0095(18) 0.0157(18) -0.0029(14) 0.0009(14) 0.0005(14)
Cl3A 0.042(4) 0.032(3) 0.067(2) -0.0159(19) -0.017(2) 0.008(3)
Cl2 0.022(3) 0.021(5) 0.030(7) 0.003(4) 0.007(3) 0.006(3)
C6 0.012(2) 0.012(2) 0.015(2) 0.0007(17) 0.0022(17) 0.0015(17)
C7 0.018(2) 0.018(2) 0.024(2) 0.004(2) 0.009(2) 0.000(2)
C9 0.017(2) 0.017(2) 0.020(2) -0.0036(19) 0.0076(19) 0.0014(19)
C8 0.009(2) 0.018(2) 0.021(2) 0.0009(19) 0.0032(18) 0.0004(18)
C4 0.006(2) 0.016(2) 0.013(2) 0.0003(17) 0.0000(16) 0.0018(17)
C10 0.014(2) 0.011(2) 0.010(2) -0.0001(16) 0.0019(16) -0.0016(17)
C15 0.009(2) 0.013(2) 0.015(2) 0.0000(17) 0.0007(16) -0.0017(17)
C14 0.015(2) 0.019(2) 0.014(2) -0.0016(18) 0.0000(17) -0.0039(19)
C13 0.021(2) 0.014(2) 0.016(2) -0.0028(18) 0.0025(19) -0.0054(19)
C12 0.021(2) 0.009(2) 0.016(2) 0.0012(17) 0.0051(18) 0.0022(18)
C11 0.012(2) 0.011(2) 0.014(2) 0.0000(17) -0.0004(17) -0.0010(17)
C5 0.010(2) 0.011(2) 0.015(2) -0.0004(16) -0.0007(16) 0.0008(16)
C2 0.011(2) 0.009(2) 0.016(2) 0.0005(16) 0.0021(17) 0.0006(16)
N2 0.0080(18) 0.0113(18) 0.0163(19) 0.0038(15) 0.0027(14) 0.0013(14)
C16 0.009(2) 0.009(2) 0.014(2) 0.0010(16) 0.0004(16) -0.0005(16)
C17 0.014(2) 0.013(2) 0.015(2) 0.0007(17) 0.0031(17) 0.0004(18)
C18 0.020(2) 0.019(2) 0.012(2) 0.0004(18) 0.0025(18) -0.002(2)
C19 0.023(3) 0.019(2) 0.017(2) 0.0067(19) 0.002(2) 0.000(2)
C20 0.020(2) 0.012(2) 0.021(2) 0.0024(18) 0.0019(19) 0.0046(19)
C21 0.016(2) 0.012(2) 0.014(2) 0.0002(17) 0.0040(17) -0.0005(18)
C3 0.012(2) 0.008(2) 0.012(2) 0.0011(16) 0.0031(16) 0.0017(16)
C22 0.011(2) 0.011(2) 0.020(2) -0.0010(17) -0.0010(18) 0.0013(17)
C23 0.012(2) 0.014(2) 0.028(3) 0.0002(19) 0.0036(19) 0.0069(18)
C24 0.009(2) 0.022(3) 0.024(3) -0.004(2) -0.0035(19) -0.0001(19)
C25 0.014(2) 0.022(3) 0.022(2) 0.002(2) 0.0057(19) 0.0051(19)
C26 0.035(3) 0.017(2) 0.018(2) 0.008(2) -0.002(2) 0.004(2)
C27 0.020(3) 0.014(2) 0.023(3) 0.0028(19) -0.005(2) 0.007(2)
C28 0.025(3) 0.010(2) 0.022(3) 0.0029(18) 0.000(2) 0.0022(19)
C29 0.028(3) 0.011(2) 0.030(3) 0.005(2) 0.001(2) -0.005(2)
C30 0.038(3) 0.016(3) 0.030(3) 0.011(2) 0.011(2) -0.003(2)
C1 0.019(2) 0.014(2) 0.021(2) 0.0004(19) 0.0081(19) 0.0040(19)
O1 0.0207(19) 0.028(2) 0.0221(18) -0.0079(16) 0.0026(15) -0.0038(16)
C32 0.031(3) 0.018(3) 0.028(3) -0.002(2) 0.007(2) 0.002(2)
Cl2A 0.0182(15) 0.043(5) 0.076(11) -0.022(7) 0.005(3) -0.0006(19)
Cl3 0.023(8) 0.019(7) 0.022(7) -0.003(4) -0.004(4) 0.005(5)
C31 0.086(8) 0.036(5) 0.157(12) 0.001(6) 0.003(8) 0.008(5)
Cl5A 0.095(3) 0.079(2) 0.068(2) -0.0030(17) 0.0179(18) -0.0011(19)

loop_
_atom_type_symbol
_atom_type_description
_atom_type_scat_dispersion_real
_atom_type_scat_dispersion_imag
_atom_type_scat_source
C C 0.0033 0.0016 'International Tables Vol C Tables 4.2.6.8 and 6.1.1.4'
H H 0.0000 0.0000 'International Tables Vol C Tables 4.2.6.8 and 6.1.1.4'
Cl Cl 0.1484 0.1585 'International Tables Vol C Tables 4.2.6.8 and 6.1.1.4'
Mo Mo -1.6832 0.6857 'International Tables Vol C Tables 4.2.6.8 and 6.1.1.4'
N N 0.0061 0.0033 'International Tables Vol C Tables 4.2.6.8 and 6.1.1.4'
O O 0.0106 0.0060 'International Tables Vol C Tables 4.2.6.8 and 6.1.1.4'
P P 0.1023 0.0942 'International Tables Vol C Tables 4.2.6.8 and 6.1.1.4'

loop_
_geom_angle_atom_site_label_1
_geom_angle_atom_site_label_2
_geom_angle_atom_site_label_3
_geom_angle
_geom_angle_site_symmetry_1
P2 Mo1 Cl1 83.88(4) .
P1 Mo1 P2 74.26(4) .
P1 Mo1 Cl1 140.56(4) .
C26 Mo1 P2 147.44(15) .
C26 Mo1 P1 129.40(15) .
C26 Mo1 Cl1 85.43(15) .
C26 Mo1 C28 59.26(19) .
C26 Mo1 C29 58.69(19) .
C26 Mo1 C30 35.7(2) .
C27 Mo1 P2 147.48(13) .
C27 Mo1 P1 93.82(14) .
C27 Mo1 Cl1 120.51(14) .
C27 Mo1 C26 35.9(2) .
C27 Mo1 C28 35.75(17) .
C27 Mo1 C29 58.85(19) .
C27 Mo1 C30 59.1(2) .
C28 Mo1 P2 111.81(13) .
C28 Mo1 P1 82.48(14) .
C28 Mo1 Cl1 136.69(14) .
C28 Mo1 C29 34.9(2) .
C28 Mo1 C30 58.2(2) .
C29 Mo1 P2 95.41(14) .
C29 Mo1 P1 107.68(14) .
C29 Mo1 Cl1 106.71(15) .
C30 Mo1 P2 111.83(15) .
C30 Mo1 P1 139.99(15) .
C30 Mo1 Cl1 78.56(15) .
C30 Mo1 C29 34.4(2) .
C1 Mo1 P2 107.97(15) .
C1 Mo1 P1 79.46(15) .
C1 Mo1 Cl1 76.62(15) .
C1 Mo1 C26 99.3(2) .
C1 Mo1 C27 99.1(2) .
C1 Mo1 C28 129.4(2) .
C1 Mo1 C29 156.6(2) .
C1 Mo1 C30 129.8(2) .
C6 P2 Mo1 124.02(15) .
C4 P2 Mo1 111.28(14) .
C4 P2 C6 100.0(2) .
C3 P2 Mo1 116.95(15) .
C3 P2 C6 99.0(2) .
C3 P2 C4 102.4(2) .
C5 P1 Mo1 115.61(16) .
C5 P1 C22 101.7(2) .
C2 P1 Mo1 110.76(15) .
C2 P1 C5 101.0(2) .
C2 P1 C22 100.8(2) .
C22 P1 Mo1 123.78(16) .
C4 N1 C5 114.2(4) .
C10 N1 C4 115.8(4) .
C10 N1 C5 115.7(4) .
C7 C6 P2 107.4(3) .
C9 C6 P2 110.6(3) .
C9 C6 C7 110.1(4) .
C8 C6 P2 111.9(3) .
C8 C6 C7 109.2(4) .
C8 C6 C9 107.7(4) .
C6 C7 H7A 109.5 .
C6 C7 H7B 109.5 .
C6 C7 H7C 109.5 .
H7A C7 H7B 109.5 .
H7A C7 H7C 109.5 .
H7B C7 H7C 109.5 .
C6 C9 H9A 109.5 .
C6 C9 H9B 109.5 .
C6 C9 H9C 109.5 .
H9A C9 H9B 109.5 .
H9A C9 H9C 109.5 .
H9B C9 H9C 109.5 .
C6 C8 H8A 109.5 .
C6 C8 H8B 109.5 .
C6 C8 H8C 109.5 .
H8A C8 H8B 109.5 .
H8A C8 H8C 109.5 .
H8B C8 H8C 109.5 .
P2 C4 H4A 108.6 .
P2 C4 H4B 108.6 .
N1 C4 P2 114.7(3) .
N1 C4 H4A 108.6 .
N1 C4 H4B 108.6 .
H4A C4 H4B 107.6 .
C15 C10 N1 123.0(4) .
C15 C10 C11 117.8(4) .
C11 C10 N1 119.2(4) .
C10 C15 H15 119.5 .
C10 C15 C14 121.0(4) .
C14 C15 H15 119.5 .
C15 C14 H14 119.8 .
C13 C14 C15 120.4(4) .
C13 C14 H14 119.8 .
C14 C13 H13 120.5 .
C14 C13 C12 119.1(4) .
C12 C13 H13 120.5 .
C13 C12 H12 119.8 .
C11 C12 C13 120.5(5) .
C11 C12 H12 119.8 .
C10 C11 H11 119.4 .
C12 C11 C10 121.3(4) .
C12 C11 H11 119.4 .
P1 C5 H5A 109.3 .
P1 C5 H5B 109.3 .
N1 C5 P1 111.8(3) .
N1 C5 H5A 109.3 .
N1 C5 H5B 109.3 .
H5A C5 H5B 107.9 .
P1 C2 H2A 109.2 .
P1 C2 H2B 109.2 .
H2A C2 H2B 107.9 .
N2 C2 P1 112.1(3) .
N2 C2 H2A 109.2 .
N2 C2 H2B 109.2 .
C16 N2 C2 112.9(4) .
C16 N2 C3 116.5(4) .
C3 N2 C2 113.7(4) .
C17 C16 N2 118.3(4) .
C21 C16 N2 123.0(4) .
C21 C16 C17 118.7(4) .
C16 C17 H17 119.8 .
C18 C17 C16 120.4(4) .
C18 C17 H17 119.8 .
C17 C18 H18 119.8 .
C17 C18 C19 120.3(5) .
C19 C18 H18 119.8 .
C18 C19 H19 120.3 .
C20 C19 C18 119.3(5) .
C20 C19 H19 120.3 .
C19 C20 H20 119.7 .
C19 C20 C21 120.5(5) .
C21 C20 H20 119.7 .
C16 C21 H21 119.6 .
C20 C21 C16 120.7(4) .
C20 C21 H21 119.6 .
P2 C3 H3A 109.3 .
P2 C3 H3B 109.3 .
N2 C3 P2 111.7(3) .
N2 C3 H3A 109.3 .
N2 C3 H3B 109.3 .
H3A C3 H3B 107.9 .
C23 C22 P1 110.4(3) .
C24 C22 P1 108.5(3) .
C24 C22 C23 109.2(4) .
C24 C22 C25 109.1(4) .
C25 C22 P1 111.3(3) .
C25 C22 C23 108.4(4) .
C22 C23 H23A 109.5 .
C22 C23 H23B 109.5 .
C22 C23 H23C 109.5 .
H23A C23 H23B 109.5 .
H23A C23 H23C 109.5 .
H23B C23 H23C 109.5 .
C22 C24 H24A 109.5 .
C22 C24 H24B 109.5 .
C22 C24 H24C 109.5 .
H24A C24 H24B 109.5 .
H24A C24 H24C 109.5 .
H24B C24 H24C 109.5 .
C22 C25 H25A 109.5 .
C22 C25 H25B 109.5 .
C22 C25 H25C 109.5 .
H25A C25 H25B 109.5 .
H25A C25 H25C 109.5 .
H25B C25 H25C 109.5 .
Mo1 C26 H26 119.1 .
C27 C26 Mo1 72.0(3) .
C27 C26 H26 126.1 .
C27 C26 C30 107.8(5) .
C30 C26 Mo1 74.6(3) .
C30 C26 H26 126.1 .
Mo1 C27 H27 120.1 .
C26 C27 Mo1 72.1(3) .
C26 C27 H27 126.2 .
C26 C27 C28 107.6(5) .
C28 C27 Mo1 73.4(3) .
C28 C27 H27 126.2 .
Mo1 C28 H28 119.9 .
C27 C28 Mo1 70.9(3) .
C27 C28 H28 125.6 .
C27 C28 C29 108.8(5) .
C29 C28 Mo1 75.4(3) .
C29 C28 H28 125.6 .
Mo1 C29 H29 124.4 .
C28 C29 Mo1 69.7(3) .
C28 C29 H29 126.4 .
C30 C29 Mo1 71.2(3) .
C30 C29 C28 107.3(5) .
C30 C29 H29 126.4 .
Mo1 C30 H30 121.9 .
C26 C30 Mo1 69.7(3) .
C26 C30 H30 125.7 .
C29 C30 Mo1 74.4(3) .
C29 C30 C26 108.6(5) .
C29 C30 H30 125.7 .
O1 C1 Mo1 176.9(4) .
Cl2 C32 H32A 110.0 .
Cl2 C32 H32B 110.0 .
H32A C32 H32B 108.3 .
Cl2A C32 Cl3A 111.6(11) .
Cl3 C32 Cl2 108.6(15) .
Cl3 C32 H32A 110.0 .
Cl3 C32 H32B 110.0 .
Cl5 C31 H31A 106.5 .
Cl5 C31 H31B 106.5 .
Cl4 C31 Cl5 123.3(9) .
Cl4 C31 H31A 106.5 .
Cl4 C31 H31B 106.5 .
Cl4 C31 H31C 109.7 .
Cl4 C31 H31D 109.7 .
Cl4 C31 Cl5A 109.6(8) .
H31A C31 H31B 106.5 .
H31C C31 H31D 108.2 .
Cl5A C31 H31C 109.7 .
Cl5A C31 H31D 109.7 .
Cl5A Cl5A C31 110.5(12) 3_756

loop_
_geom_bond_atom_site_label_1
_geom_bond_atom_site_label_2
_geom_bond_distance
_geom_bond_site_symmetry_2
Mo1 P2 2.4864(12) .
Mo1 P1 2.4539(12) .
Mo1 Cl1 2.5239(13) .
Mo1 C26 2.293(5) .
Mo1 C27 2.292(5) .
Mo1 C28 2.325(5) .
Mo1 C29 2.399(5) .
Mo1 C30 2.358(5) .
Mo1 C1 1.947(5) .
P2 C6 1.898(5) .
P2 C4 1.869(5) .
P2 C3 1.855(4) .
P1 C5 1.862(5) .
P1 C2 1.856(5) .
P1 C22 1.899(5) .
Cl5 C31 1.622(13) .
Cl4 C31 1.602(12) .
N1 C4 1.455(6) .
N1 C10 1.426(6) .
N1 C5 1.458(6) .
Cl3A C32 1.760(8) .
Cl2 C32 1.824(19) .
C6 C7 1.546(7) .
C6 C9 1.544(7) .
C6 C8 1.543(6) .
C7 H7A 0.9800 .
C7 H7B 0.9800 .
C7 H7C 0.9800 .
C9 H9A 0.9800 .
C9 H9B 0.9800 .
C9 H9C 0.9800 .
C8 H8A 0.9800 .
C8 H8B 0.9800 .
C8 H8C 0.9800 .
C4 H4A 0.9900 .
C4 H4B 0.9900 .
C10 C15 1.392(6) .
C10 C11 1.405(7) .
C15 H15 0.9500 .
C15 C14 1.400(7) .
C14 H14 0.9500 .
C14 C13 1.387(7) .
C13 H13 0.9500 .
C13 C12 1.392(7) .
C12 H12 0.9500 .
C12 C11 1.383(6) .
C11 H11 0.9500 .
C5 H5A 0.9900 .
C5 H5B 0.9900 .
C2 H2A 0.9900 .
C2 H2B 0.9900 .
C2 N2 1.469(6) .
N2 C16 1.433(6) .
N2 C3 1.452(6) .
C16 C17 1.404(6) .
C16 C21 1.391(6) .
C17 H17 0.9500 .
C17 C18 1.382(7) .
C18 H18 0.9500 .
C18 C19 1.399(7) .
C19 H19 0.9500 .
C19 C20 1.381(7) .
C20 H20 0.9500 .
C20 C21 1.388(7) .
C21 H21 0.9500 .
C3 H3A 0.9900 .
C3 H3B 0.9900 .
C22 C23 1.541(6) .
C22 C24 1.530(6) .
C22 C25 1.535(7) .
C23 H23A 0.9800 .
C23 H23B 0.9800 .
C23 H23C 0.9800 .
C24 H24A 0.9800 .
C24 H24B 0.9800 .
C24 H24C 0.9800 .
C25 H25A 0.9800 .
C25 H25B 0.9800 .
C25 H25C 0.9800 .
C26 H26 0.9500 .
C26 C27 1.413(8) .
C26 C30 1.427(8) .
C27 H27 0.9500 .
C27 C28 1.418(7) .
C28 H28 0.9500 .
C28 C29 1.420(8) .
C29 H29 0.9500 .
C29 C30 1.406(8) .
C30 H30 0.9500 .
C1 O1 1.154(6) .
C32 H32A 0.9900 .
C32 H32B 0.9900 .
C32 Cl2A 1.741(11) .
C32 Cl3 1.743(18) .
C31 H31A 0.9900 .
C31 H31B 0.9900 .
C31 H31C 0.9900 .
C31 H31D 0.9900 .
C31 Cl5A 1.685(16) .
Cl5A Cl5A 1.29(2) 3_756

loop_
_geom_torsion_atom_site_label_1
_geom_torsion_atom_site_label_2
_geom_torsion_atom_site_label_3
_geom_torsion_atom_site_label_4
_geom_torsion
_geom_torsion_site_symmetry_4
Mo1 P2 C6 C7 39.3(4) .
Mo1 P2 C6 C9 -80.8(3) .
Mo1 P2 C6 C8 159.1(3) .
Mo1 P2 C4 N1 19.5(4) .
Mo1 P2 C3 N2 -67.8(3) .
Mo1 P1 C5 N1 -5.9(4) .
Mo1 P1 C2 N2 80.7(3) .
Mo1 P1 C22 C23 -67.0(4) .
Mo1 P1 C22 C24 52.6(4) .
Mo1 P1 C22 C25 172.6(3) .
Mo1 C26 C27 C28 65.3(3) .
Mo1 C26 C30 C29 -64.7(4) .
Mo1 C27 C28 C29 66.4(4) .
Mo1 C28 C29 C30 61.7(4) .
Mo1 C29 C30 C26 61.7(4) .
P1 C2 N2 C16 149.6(3) .
P1 C2 N2 C3 -74.8(4) .
Cl5 C31 Cl5A Cl5A 49.4(12) 3_756
Cl4 C31 Cl5A Cl5A 169.4(11) 3_756
N1 C10 C15 C14 178.3(4) .
N1 C10 C11 C12 -179.0(4) .
C6 P2 C4 N1 152.2(3) .
C6 P2 C3 N2 156.5(3) .
C4 P2 C6 C7 -84.9(3) .
C4 P2 C6 C9 154.9(3) .
C4 P2 C6 C8 34.9(4) .
C4 P2 C3 N2 54.1(3) .
C4 N1 C10 C15 -11.2(6) .
C4 N1 C10 C11 166.9(4) .
C4 N1 C5 P1 -71.3(4) .
C10 N1 C4 P2 -158.1(3) .
C10 N1 C5 P1 150.4(3) .
C10 C15 C14 C13 0.6(7) .
C15 C10 C11 C12 -0.8(7) .
C15 C14 C13 C12 -0.7(7) .
C14 C13 C12 C11 0.0(7) .
C13 C12 C11 C10 0.7(7) .
C11 C10 C15 C14 0.1(7) .
C5 P1 C2 N2 -42.3(4) .
C5 P1 C22 C23 65.0(4) .
C5 P1 C22 C24 -175.4(3) .
C5 P1 C22 C25 -55.4(4) .
C5 N1 C4 P2 63.7(4) .
C5 N1 C10 C15 126.4(5) .
C5 N1 C10 C11 -55.4(6) .
C2 P1 C5 N1 113.6(3) .
C2 P1 C22 C23 168.8(3) .
C2 P1 C22 C24 -71.6(4) .
C2 P1 C22 C25 48.4(4) .
C2 N2 C16 C17 -64.3(5) .
C2 N2 C16 C21 116.2(5) .
C2 N2 C3 P2 66.0(4) .
N2 C16 C17 C18 178.6(4) .
N2 C16 C21 C20 -179.6(4) .
C16 N2 C3 P2 -160.1(3) .
C16 C17 C18 C19 1.2(7) .
C17 C16 C21 C20 0.8(7) .
C17 C18 C19 C20 0.6(8) .
C18 C19 C20 C21 -1.6(8) .
C19 C20 C21 C16 0.9(8) .
C21 C16 C17 C18 -1.9(7) .
C3 P2 C6 C7 170.7(3) .
C3 P2 C6 C9 50.6(4) .
C3 P2 C6 C8 -69.5(4) .
C3 P2 C4 N1 -106.2(3) .
C3 N2 C16 C17 161.4(4) .
C3 N2 C16 C21 -18.1(6) .
C22 P1 C5 N1 -142.7(3) .
C22 P1 C2 N2 -146.6(3) .
C26 C27 C28 Mo1 -64.5(3) .
C26 C27 C28 C29 1.9(6) .
C27 C26 C30 Mo1 64.9(4) .
C27 C26 C30 C29 0.2(6) .
C27 C28 C29 Mo1 -63.5(3) .
C27 C28 C29 C30 -1.8(6) .
C28 C29 C30 Mo1 -60.7(3) .
C28 C29 C30 C26 1.0(6) .
C30 C26 C27 Mo1 -66.6(4) .
C30 C26 C27 C28 -1.3(6) .
